data_4127023
loop_
_publ_author_name
'Wang, Zhao-Yang'
'Wang, Meng-Qi'
'Li, Yan-Ling'
'Luo, Peng'
'Jia, Tong-Tong'
'Huang, Ren-Wu'
'Zang, Shuang-Quan'
'Mak, Thomas C. W.'

_publ_section_title
;
 Atomically Precise Site-Specific Tailoring and Directional Assembly of
 Superatomic Silver Nanoclusters.
;
_journal_name_full 'Journal of the American Chemical Society'
_journal_paper_doi 10.1021/jacs.7b11338
_journal_year 2018
_chemical_formula_moiety '0.5(C104 H184 Ag28 B120 N16 S24)'
_chemical_formula_sum 'C52 H92 Ag14 B60 N8 S12'
_chemical_formula_weight 3372.83
_chemical_name_systematic
;
 ?
;
_space_group_crystal_system tetragonal
_space_group_IT_number 128
_space_group_name_Hall '-P 4 2n'
_space_group_name_H-M_alt 'P 4/m n c'
_symmetry_space_group_name_Hall '-P 4 2n'
_symmetry_space_group_name_H-M 'P 4/m n c'
_atom_sites_solution_hydrogens geom
_atom_sites_solution_primary direct
_audit_creation_date 2017-10-19
_audit_creation_method
;
Olex2 1.2
(compiled 2017.08.10 svn.r3458 for OlexSys, GUI svn.r5381)
;
_cell_angle_alpha 90
_cell_angle_beta 90
_cell_angle_gamma 90
_cell_formula_units_Z 2
_cell_length_a 22.9804(3)
_cell_length_b 22.9804(3)
_cell_length_c 20.1589(4)
_cell_measurement_reflns_used 10026
_cell_measurement_temperature 270.00(10)
_cell_measurement_theta_max 71.6020
_cell_measurement_theta_min 2.7240
_cell_volume 10645.9(3)
_computing_cell_refinement 'CrysAlisPro 1.171.39.27b (Rigaku OD, 2015)'
_computing_data_collection 'CrysAlisPro 1.171.39.27b (Rigaku OD, 2015)'
_computing_data_reduction 'CrysAlisPro 1.171.39.27b (Rigaku OD, 2015)'
_computing_molecular_graphics 'Olex2 (Dolomanov et al., 2009)'
_computing_publication_material 'Olex2 (Dolomanov et al., 2009)'
_computing_structure_refinement 'ShelXL (Sheldrick, 2015)'
_computing_structure_solution 'ShelXS (Sheldrick, 2008)'
_diffrn_ambient_environment N~2~
_diffrn_ambient_temperature 270.00(10)
_diffrn_detector 'CCD plate'
_diffrn_measured_fraction_theta_full 0.9998
_diffrn_measured_fraction_theta_max 0.9849
_diffrn_measurement_details
;
List of Runs (angles in degrees, time in seconds):

  # Type    Start    End  Width  t~exp~   \w     \q     \k     \f   Frames
--------------------------------------------------------------------------
  1  \w      6.00 121.00   0.50    1.00    --   45.70  37.00 -30.00  230
  2  \w     99.00 135.00   0.50    1.00    --   45.70  82.00 -90.00   72
  3  \w    130.00 182.00   0.50   10.00    --  100.10  77.00-120.00  104
  4  \w    125.00 187.00   0.50   10.00    --  100.10  61.00 -60.00  124
  5  \w     88.00 163.00   0.50   10.00    --  100.10  82.00  90.00  150
  6  \w     80.00 123.00   0.50   10.00    --  100.10  77.00-120.00   86
  7  \w     11.00 134.00   0.50   10.00    --  100.10 -61.00 -60.00  246
;
_diffrn_measurement_device 'four-circle diffractometer'
_diffrn_measurement_device_type 'XtaLAB AFC12 (RINC): Kappa single'
_diffrn_measurement_method '\w scans'
_diffrn_orient_matrix_type 'CrysAlisPro convention (1999,Acta A55,543-557)'
_diffrn_orient_matrix_UB_11 -0.0418479000
_diffrn_orient_matrix_UB_12 0.0335643000
_diffrn_orient_matrix_UB_13 -0.0456199000
_diffrn_orient_matrix_UB_21 0.0358973000
_diffrn_orient_matrix_UB_22 0.0558400000
_diffrn_orient_matrix_UB_23 0.0107879000
_diffrn_orient_matrix_UB_31 0.0382075000
_diffrn_orient_matrix_UB_32 -0.0154986000
_diffrn_orient_matrix_UB_33 -0.0604628000
_diffrn_radiation_monochromator graphite
_diffrn_radiation_probe x-ray
_diffrn_radiation_type 'Cu K\a'
_diffrn_radiation_wavelength 1.54184
_diffrn_reflns_av_R_equivalents 0.0365
_diffrn_reflns_av_unetI/netI 0.0295
_diffrn_reflns_Laue_measured_fraction_full 0.996
_diffrn_reflns_Laue_measured_fraction_max 1.000
_diffrn_reflns_limit_h_max 27
_diffrn_reflns_limit_h_min -26
_diffrn_reflns_limit_k_max 27
_diffrn_reflns_limit_k_min -22
_diffrn_reflns_limit_l_max 19
_diffrn_reflns_limit_l_min -24
_diffrn_reflns_number 31998
_diffrn_reflns_point_group_measured_fraction_full 0.996
_diffrn_reflns_point_group_measured_fraction_max 1.000
_diffrn_reflns_theta_full 67.684
_diffrn_reflns_theta_max 67.495
_diffrn_reflns_theta_min 2.719
_diffrn_source 'fine-focus sealed X-ray tube'
_diffrn_source_type 'Enhance (Cu) X-ray Source'
_exptl_absorpt_coefficient_mu 11.329
_exptl_absorpt_correction_T_max 0.391
_exptl_absorpt_correction_T_min 0.255
_exptl_absorpt_correction_type analytical
_exptl_absorpt_process_details
'CrysAlisPro 1.171.39.27b (Rigaku Oxford Diffraction, 2015) Analytical numeric absorption correction using a multifaceted crystal model based on expressions derived by R.C. Clark & J.S. Reid. (Clark, R. C. & Reid, J. S. (1995). Acta Cryst. A51, 887-897) Empirical absorption correction using spherical harmonics, implemented in SCALE3 ABSPACK scaling algorithm.'
_exptl_crystal_colour 'light yellow'
_exptl_crystal_colour_modifier light
_exptl_crystal_colour_primary yellow
_exptl_crystal_density_diffrn 1.052
_exptl_crystal_description block
_exptl_crystal_F_000 3220
_exptl_crystal_size_max 0.183
_exptl_crystal_size_mid 0.162
_exptl_crystal_size_min 0.133
_platon_squeeze_details
;
TITL hy        P 4/m n c    R = 0.09
CELL   22.9804   22.9804   20.1589     90.00     90.00     90.00
SPGR P4/mnc
# Solvent Accessible Volume =      6422
# Electrons Found in S.A.V. =      2283
# Note: Atoms in Void as Cxxx and Qxxx all others
Q101 0.915 0.896 0.113 !       1.31 eA-3
C102 0.429 0.761 0.207 !       1.20 eA-3
C103 0.876 0.180 0.499 !       1.12 eA-3
Q104 0.554 0.164 0.493 !       0.93 eA-3
C105 0.296 0.234 0.000 !       0.84 eA-3
C106 0.797 0.320-0.003 !       0.82 eA-3
C107 0.414 0.108 0.292 !       0.80 eA-3
C108 0.907 0.484 0.003 !       0.80 eA-3
C109 0.327 0.281-0.003 !       0.80 eA-3
C110 0.610 0.204 0.161 !       0.78 eA-3
Q111 0.079 0.016-0.001 !       0.76 eA-3
C112 0.408 0.009 0.458 !       0.74 eA-3
Q113 0.133 0.305 0.003 !       0.73 eA-3
Q114 0.633 0.760 0.233 !       0.73 eA-3
C115 0.860 0.680 0.281 !       0.73 eA-3
C116 0.236 0.106 0.440 !       0.72 eA-3
C117 0.149 0.352 0.248 !       0.72 eA-3
C118 0.665 0.115 0.278 !       0.71 eA-3
C119 0.814 0.200 0.467 !       0.71 eA-3
C120 0.264 0.432 0.112 !       0.70 eA-3
C121 0.657 0.667 0.079 !       0.70 eA-3
C122 0.089 0.544 0.077 !       0.70 eA-3
C123 0.589 0.956 0.423 !       0.70 eA-3
C124 0.963 0.400 0.599 !       0.69 eA-3
C125 0.037 0.601 0.467 !       0.69 eA-3
C126 0.259 0.141 0.502 !       0.69 eA-3
C127 0.624 0.958 0.228 !       0.69 eA-3
Q128 0.505 0.579 0.171 !       0.69 eA-3
C129 0.548 0.986 0.390 !       0.68 eA-3
C130 0.703 0.675 0.082 !       0.68 eA-3
Q131 0.283 0.599 0.278 !       0.68 eA-3
C132 0.300 0.320-0.009 !       0.67 eA-3
Q133 0.016 0.065 0.360 !       0.67 eA-3
C134 0.518 0.978 0.629 !       0.67 eA-3
C135 0.482 0.022 0.371 !       0.67 eA-3
C136 0.978 0.483 0.371 !       0.67 eA-3
C137 0.408 0.238 0.095 !       0.67 eA-3
C138 0.422 0.125 0.002 !       0.67 eA-3
C139 0.478 0.967 0.138 !       0.66 eA-3
C140 0.551 0.931 0.107 !       0.66 eA-3
C141 0.764 0.563 0.077 !       0.66 eA-3
C142 0.492 0.002 0.892 !       0.66 eA-3
C143 0.783 0.535 0.113 !       0.65 eA-3
C144 0.500 1.004 0.344 !       0.65 eA-3
C145 0.452 0.133-0.005 !       0.64 eA-3
C146 0.492 0.297 0.000 !       0.64 eA-3
Q147 0.291 0.304 0.262 !       0.64 eA-3
C148 0.063 0.227 0.451 !       0.63 eA-3
C149 0.713 0.858 0.452 !       0.63 eA-3
C150 0.359 0.251 0.067 !       0.63 eA-3
C151 0.983 0.501 0.060 !       0.63 eA-3
C152 0.732 0.544 0.030 !       0.62 eA-3
Q153 0.421 0.356 0.422 !       0.62 eA-3
C154 0.962 0.761 0.473 !       0.62 eA-3
C155 0.383 0.221 0.066 !       0.61 eA-3
C156 0.032 0.260 0.435 !       0.61 eA-3
C157 0.968 0.740 0.565 !       0.61 eA-3
C158 0.507 0.041 0.329 !       0.61 eA-3
C159 0.541 0.736 0.090 !       0.61 eA-3
C160 0.128 0.646 0.486 !       0.60 eA-3
C161 0.484 0.146 0.747 !       0.59 eA-3
C162 0.516 0.854 0.253 !       0.59 eA-3
C163 0.822 0.398 0.043 !       0.59 eA-3
C164 0.134 0.182 0.439 !       0.59 eA-3
C165 0.523 0.838 0.771 !       0.58 eA-3
C166 0.061 0.227 0.501 !       0.58 eA-3
C167 0.731 0.039 0.488 !       0.57 eA-3
C168 0.571 0.881 0.076 !       0.57 eA-3
Q169 0.461 0.353 0.361 !       0.57 eA-3
C170 0.967 0.435 0.143 !       0.56 eA-3
C171 0.656 0.023 0.500 !       0.56 eA-3
Q172 0.673 0.666 0.291 !       0.56 eA-3
C173 0.033 0.306 0.465 !       0.56 eA-3
C174 0.414 0.187 0.109 !       0.55 eA-3
C175 0.119 0.375 0.248 !       0.55 eA-3
C176 0.431 0.012 0.189 !       0.54 eA-3
C177 0.852 0.412 0.126 !       0.54 eA-3
C178 0.342 0.014 0.512 !       0.52 eA-3
C179 0.658 0.986 0.488 !       0.52 eA-3
C180 0.577 0.038 0.233 !       0.52 eA-3
C181 0.108 0.195 0.506 !       0.51 eA-3
C182 0.640 0.898 0.426 !       0.51 eA-3
C183 0.431 0.980 0.392 !       0.51 eA-3
;
_refine_diff_density_max 1.213
_refine_diff_density_min -1.048
_refine_diff_density_rms 0.106
_refine_ls_extinction_method none
_refine_ls_goodness_of_fit_ref 1.099
_refine_ls_hydrogen_treatment constr
_refine_ls_matrix_type full
_refine_ls_number_parameters 190
_refine_ls_number_reflns 4960
_refine_ls_number_restraints 159
_refine_ls_restrained_S_all 1.144
_refine_ls_R_factor_all 0.0755
_refine_ls_R_factor_gt 0.0686
_refine_ls_shift/su_max 0.001
_refine_ls_shift/su_mean 0.000
_refine_ls_structure_factor_coef Fsqd
_refine_ls_weighting_details
;
 w=1/[\s^2^(Fo^2^)+(0.1657P)^2^+2.9518P]
 where P=(Fo^2^+2Fc^2^)/3
;
_refine_ls_weighting_scheme calc
_refine_ls_wR_factor_gt 0.2279
_refine_ls_wR_factor_ref 0.2359
_reflns_Friedel_coverage 0.000
_reflns_number_gt 3909
_reflns_number_total 4960
_reflns_threshold_expression 'I > 2\s(I)'
_cod_data_source_file ja7b11338_si_008.cif
_cod_data_source_block hy_sq
_cod_database_code 4127023
_shelxl_version_number 2013-2
_chemical_oxdiff_formula 'C52 H92 N8 Ag14 S12 B60'
_chemical_oxdiff_usercomment st
_shelx_space_group_comment
;
The symmetry employed for this shelxl refinement is uniquely defined
by the following loop, which should always be used as a source of
symmetry information in preference to the above space-group names.
They are only intended as comments.
;
_shelx_estimated_absorpt_t_max 0.314
_shelx_estimated_absorpt_t_min 0.231
_reflns_odcompleteness_completeness 99.98
_reflns_odcompleteness_iscentric 1
_reflns_odcompleteness_theta 66.97
_olex2_refinement_description
;
1. Fixed Uiso
 At 1.2 times of:
  All B(H) groups, All B(H,H) groups, All C(H) groups
2. Shared sites
{B8, C6}
{C7, B7}
{C8, B6}
{B11, C9}
3. Restrained distances
 N1-C1
 1.25 with sigma of 0.01
 C5-C1
 2.1 with sigma of 0.02
 C2-C4
 2.1 with sigma of 0.01
 B1-B2
 2 with sigma of 0.01
 B6-B3
 2.3 with sigma of 0.01
 B5-B7
 1.9 with sigma of 0.01
4. Restrained planarity
 N1, C1, C2, C3, C4, C5
 with sigma of 0.1
5. Uiso/Uaniso restraints and constraints
C1 \\sim C2 \\sim C3 \\sim C4 \\sim C5: within 2A with sigma of 0.01 and sigma
for terminal atoms of 0.02
B3 \\sim B2 \\sim B4 \\sim B5 \\sim B1: within 2A with sigma of 0.01 and sigma
for terminal atoms of 0.02
Uanis(N1) \\sim Ueq: with sigma of 0.01 and sigma for terminal atoms of 0.02
Uanis(C1) \\sim Ueq, Uanis(C2) \\sim Ueq, Uanis(C4) \\sim Ueq, Uanis(C5) \\sim
Ueq: with sigma of 0.01 and sigma for terminal atoms of 0.02
Uanis(B2) \\sim Ueq, Uanis(B4) \\sim Ueq: with sigma of 0.01 and sigma for
terminal atoms of 0.02
Uanis(B3) \\sim Ueq: with sigma of 0.01 and sigma for terminal atoms of 0.02
Uanis(B5) \\sim Ueq, Uanis(B1) \\sim Ueq, Uanis(C6) \\sim Ueq, Uanis(B8) \\sim
Ueq: with sigma of 0.01 and sigma for terminal atoms of 0.02
Uanis(B9) \\sim Ueq, Uanis(B10) \\sim Ueq, Uanis(B11) \\sim Ueq: with sigma of
0.01 and sigma for terminal atoms of 0.02
Uanis(B11) = Uanis(C9)
Uanis(C7) = Uanis(B7)
Uanis(B8) = Uanis(C6)
Uanis(C8) = Uanis(B6)
6. Others
 Fixed Sof: S1(0.25) S2(0.5) S3(0.25) S4(0.5) C6(0.25) C7(0.5) C8(0.25)
 C9(0.5) H4A(0.5) H4B(0.5) H5B(0.5) H5A(0.5) B6(0.25) H6(0.25) B7(0.5) H7(0.5)
 B8(0.25) H8(0.25) H10A(0.5) H10(0.5) B11(0.5) H11(0.5)
7.a Ternary CH refined with riding coordinates:
 B2(H2A)
7.b Aromatic/amide H refined with riding coordinates:
 C1(H1), C2(H2), C4(H4), C5(H5)
7.c Boron cage BH refined with riding coordinates:
 B1(H1A), B3(H3), B4(H4A), B4(H4B), B5(H5B), B5(H5A), B6(H6), B7(H7), B8(H8),
 B9(H9), B10(H10A), B10(H10), B11(H11)
;
_platon_squeeze_void_probe_radius 1.20
_olex2_submission_special_instructions 'No special instructions were received'
_oxdiff_exptl_absorpt_empirical_details
;
Empirical correction (ABSPACK) includes:
- Absorption correction using spherical harmonics
- Frame scaling
- Detector area scaling
;
_oxdiff_exptl_absorpt_empirical_full_max 16.655
_oxdiff_exptl_absorpt_empirical_full_min 0.533

loop_
_space_group_symop_operation_xyz
'x, y, z'
'-y, x, z'
'-x, -y, z'
'y, -x, z'
'x+1/2, -y+1/2, -z+1/2'
'-x+1/2, y+1/2, -z+1/2'
'y+1/2, x+1/2, -z+1/2'
'-y+1/2, -x+1/2, -z+1/2'
'-x, -y, -z'
'y, -x, -z'
'x, y, -z'
'-y, x, -z'
'-x-1/2, y-1/2, z-1/2'
'x-1/2, -y-1/2, z-1/2'
'-y-1/2, -x-1/2, z-1/2'
'y-1/2, x-1/2, z-1/2'

loop_
_atom_site_label
_atom_site_type_symbol
_atom_site_fract_x
_atom_site_fract_y
_atom_site_fract_z
_atom_site_U_iso_or_equiv
_atom_site_adp_type
_atom_site_occupancy
_atom_site_site_symmetry_order
_atom_site_calc_flag
_atom_site_refinement_flags_posn
_atom_site_refinement_flags_adp
_atom_site_refinement_flags_occupancy
_atom_site_disorder_assembly
_atom_site_disorder_group
Ag1 Ag 0.5000 0.5000 0.59735(4) 0.0787(3) Uani 1 4 d S T P A .
Ag2 Ag 0.41740(2) 0.48100(3) 0.5000 0.0859(3) Uani 1 2 d S T P A .
Ag3 Ag 0.38183(4) 0.56869(4) 0.61169(4) 0.1511(4) Uani 1 1 d . . . . .
S1 S 0.3302(2) 0.5437(4) 0.5000 0.129(2) Uani 0.5 2 d S T P A 1
S2 S 0.34801(19) 0.4636(2) 0.5916(2) 0.1202(13) Uani 0.5 1 d . . . A 2
S3 S 0.3654(3) 0.3859(3) 0.5000 0.137(2) Uani 0.5 2 d S T P A 1
S4 S 0.48066(19) 0.57833(16) 0.67861(18) 0.1075(11) Uani 0.5 1 d . . . A 1
N1 N 0.3142(4) 0.6221(4) 0.6673(5) 0.149(3) Uani 1 1 d D U . . .
C1 C 0.3126(6) 0.6304(5) 0.7278(6) 0.217(5) Uani 1 1 d D U . . .
H1 H 0.3407 0.6128 0.7541 0.261 Uiso 1 1 calc R . . . .
C2 C 0.2725(6) 0.6636(6) 0.7572(6) 0.212(4) Uani 1 1 d D U . . .
H2 H 0.2737 0.6633 0.8034 0.254 Uiso 1 1 calc R . . . .
C3 C 0.2350(5) 0.6939(6) 0.7335(6) 0.181(3) Uani 1 1 d . U . . .
C4 C 0.2317(6) 0.6842(6) 0.6669(7) 0.201(4) Uani 1 1 d D U . . .
H4 H 0.2030 0.7019 0.6415 0.241 Uiso 1 1 calc R . . . .
C5 C 0.2722(7) 0.6472(7) 0.6378(7) 0.210(4) Uani 1 1 d D U . . .
H5 H 0.2682 0.6403 0.5926 0.252 Uiso 1 1 calc R . . . .
C6 C 0.2677(11) 0.4988(11) 0.5000 0.187(8) Uani 0.5 2 d S TU P A 1
C7 C 0.2800(6) 0.4497(8) 0.5500(11) 0.212(8) Uani 0.5 1 d . . . A 2
C8 C 0.2890(10) 0.4021(14) 0.5000 0.215(12) Uani 0.5 2 d S T P A 1
C9 C 0.4876(7) 0.5453(5) 0.7630(6) 0.157(4) Uani 0.5 1 d . . . A 1
B1 B 0.1813(18) 0.3911(15) 0.5000 0.276(7) Uani 1 2 d DS TU P A .
H1A H 0.1416 0.3645 0.5000 0.331 Uiso 1 2 calc RS T P . .
B2 B 0.1639(18) 0.4763(15) 0.5000 0.276(8) Uani 1 2 d DS TU P A .
H2A H 0.1246 0.4927 0.5000 0.331 Uiso 1 2 calc RS T P . .
B3 B 0.2157(11) 0.4261(14) 0.5717(14) 0.277(7) Uani 1 1 d D U . . .
H3 H 0.1934 0.4250 0.6200 0.332 Uiso 1 1 calc R . . A 2
B4 B 0.2143(12) 0.4905(13) 0.5582(12) 0.272(7) Uani 1 1 d . U . . .
H4A H 0.1952 0.5245 0.5898 0.326 Uiso 0.5 1 calc R . . A 1
H4B H 0.1952 0.5245 0.5898 0.326 Uiso 0.5 1 calc R . . A 2
B5 B 0.2383(13) 0.3787(9) 0.5476(13) 0.274(7) Uani 1 1 d D U . . .
H5B H 0.2376 0.3415 0.5818 0.329 Uiso 0.5 1 calc R . . A 2
H5A H 0.2376 0.3415 0.5818 0.329 Uiso 0.5 1 calc R . . A 1
B6 B 0.2890(10) 0.4021(14) 0.5000 0.215(12) Uani 0.5 2 d DS T P A 2
H6 H 0.3326 0.3823 0.5000 0.258 Uiso 0.5 2 calc RS T P A 2
B7 B 0.2800(6) 0.4497(8) 0.5500(11) 0.212(8) Uani 0.5 1 d D . . A 1
H7 H 0.3049 0.4556 0.5961 0.255 Uiso 0.5 1 calc R . . A 1
B8 B 0.2677(11) 0.4988(11) 0.5000 0.187(8) Uani 0.5 2 d S TU P A 2
H8 H 0.2933 0.5393 0.5000 0.225 Uiso 0.5 2 calc RS T P A 2
B9 B 0.4864(12) 0.5454(9) 0.8785(8) 0.204(7) Uani 1 1 d . U . . .
H9 H 0.4755 0.5762 0.9184 0.245 Uiso 1 1 calc R . . . .
B10 B 0.4402(7) 0.5394(7) 0.8200(6) 0.160(5) Uani 1 1 d . U . . .
H10A H 0.4012 0.5671 0.8195 0.192 Uiso 0.5 1 calc R . . A 2
H10 H 0.4012 0.5671 0.8195 0.192 Uiso 0.5 1 calc R . . A 1
B11 B 0.4876(7) 0.5453(5) 0.7630(6) 0.157(4) Uani 0.5 1 d . U . A 2
H11 H 0.4778 0.5765 0.7231 0.188 Uiso 0.5 1 calc R . . A 2

loop_
_atom_site_aniso_label
_atom_site_aniso_U_11
_atom_site_aniso_U_22
_atom_site_aniso_U_33
_atom_site_aniso_U_23
_atom_site_aniso_U_13
_atom_site_aniso_U_12
Ag1 0.0874(4) 0.0874(4) 0.0614(4) 0.000 0.000 0.000
Ag2 0.0722(4) 0.1060(5) 0.0796(4) 0.000 0.000 -0.0071(3)
Ag3 0.1384(6) 0.1821(8) 0.1329(6) -0.0340(5) 0.0175(4) 0.0626(5)
S1 0.087(3) 0.189(6) 0.112(4) 0.000 0.000 0.036(3)
S2 0.099(2) 0.158(4) 0.104(2) 0.006(2) 0.0193(19) -0.015(2)
S3 0.145(5) 0.146(5) 0.120(4) 0.000 0.000 -0.066(4)
S4 0.140(3) 0.109(2) 0.0736(18) -0.0118(15) -0.0016(18) 0.011(2)
N1 0.149(5) 0.163(6) 0.135(5) -0.013(5) 0.025(5) 0.058(5)
C1 0.216(7) 0.235(8) 0.201(7) -0.021(7) 0.007(7) 0.093(6)
C2 0.223(7) 0.225(7) 0.188(6) -0.023(6) 0.015(6) 0.092(5)
C3 0.193(6) 0.202(7) 0.149(6) -0.028(6) 0.023(6) 0.103(5)
C4 0.205(6) 0.214(6) 0.185(6) -0.033(6) 0.020(6) 0.076(5)
C5 0.209(7) 0.226(7) 0.194(7) -0.026(7) 0.021(6) 0.055(6)
C6 0.175(10) 0.201(10) 0.185(10) 0.000 0.000 -0.010(7)
C7 0.122(9) 0.217(16) 0.30(2) -0.023(16) -0.030(11) -0.022(9)
C8 0.20(2) 0.29(3) 0.146(15) 0.000 0.000 -0.11(2)
C9 0.156(7) 0.178(8) 0.137(6) 0.027(6) -0.006(6) -0.011(7)
B1 0.268(9) 0.282(9) 0.277(9) 0.000 0.000 -0.011(6)
B2 0.267(9) 0.286(9) 0.275(9) 0.000 0.000 -0.002(7)
B3 0.271(9) 0.283(9) 0.276(9) -0.003(6) 0.005(5) -0.009(6)
B4 0.261(9) 0.282(9) 0.272(9) -0.003(6) 0.007(6) -0.012(7)
B5 0.266(9) 0.281(9) 0.276(9) 0.005(6) 0.007(6) -0.012(7)
B6 0.20(2) 0.29(3) 0.146(15) 0.000 0.000 -0.11(2)
B7 0.122(9) 0.217(16) 0.30(2) -0.023(16) -0.030(11) -0.022(9)
B8 0.175(10) 0.201(10) 0.185(10) 0.000 0.000 -0.010(7)
B9 0.212(11) 0.220(11) 0.180(10) -0.054(8) 0.008(9) -0.011(9)
B10 0.180(8) 0.202(9) 0.099(6) -0.011(6) 0.012(6) 0.025(7)
B11 0.156(7) 0.178(8) 0.137(6) 0.027(6) -0.006(6) -0.011(7)

loop_
_atom_type_symbol
_atom_type_description
_atom_type_scat_dispersion_real
_atom_type_scat_dispersion_imag
_atom_type_scat_source
C C 0.0181 0.0091 'International Tables Vol C Tables 4.2.6.8 and 6.1.1.4'
H H 0.0000 0.0000 'International Tables Vol C Tables 4.2.6.8 and 6.1.1.4'
Ag Ag 0.1306 4.2820 'International Tables Vol C Tables 4.2.6.8 and 6.1.1.4'
B B 0.0090 0.0039 'International Tables Vol C Tables 4.2.6.8 and 6.1.1.4'
N N 0.0311 0.0180 'International Tables Vol C Tables 4.2.6.8 and 6.1.1.4'
S S 0.3331 0.5567 'International Tables Vol C Tables 4.2.6.8 and 6.1.1.4'

loop_
_exptl_crystal_face_index_h
_exptl_crystal_face_index_k
_exptl_crystal_face_index_l
_exptl_crystal_face_perp_dist
10 11 -1 0.0717
-6 7 10 0.1088
-11 -10 3 0.0829
-8 7 -10 0.0586
6 -6 11 0.0717
1 -14 3 0.0704
-3 15 -1 0.0848
-11 -9 -4 0.0902
10 10 4 0.0738
-12 4 7 0.0980
0 7 -12 0.0504
9 -11 3 0.0655
8 -3 -10 0.0558
4 -6 -11 0.0478
13 3 -6 0.0594

loop_
_geom_angle_atom_site_label_1
_geom_angle_atom_site_label_2
_geom_angle_atom_site_label_3
_geom_angle
_geom_angle_site_symmetry_1
_geom_angle_site_symmetry_3
Ag2 Ag1 Ag2 59.750(16) . 2_655
Ag2 Ag1 Ag2 59.752(16) 2_655 9_666
Ag2 Ag1 Ag2 89.57(3) . 9_666
Ag2 Ag1 Ag2 59.753(16) . 10_566
Ag2 Ag1 Ag2 89.57(3) 2_655 10_566
Ag2 Ag1 Ag2 59.752(16) 10_566 9_666
Ag2 Ag1 Ag3 63.45(2) 10_566 4_565
Ag2 Ag1 Ag3 63.45(2) 9_666 3_665
Ag2 Ag1 Ag3 65.51(2) 2_655 3_665
Ag2 Ag1 Ag3 63.45(2) 2_655 2_655
Ag2 Ag1 Ag3 125.24(3) 2_655 4_565
Ag2 Ag1 Ag3 122.99(3) 9_666 2_655
Ag2 Ag1 Ag3 65.51(2) . 2_655
Ag2 Ag1 Ag3 63.45(2) . .
Ag2 Ag1 Ag3 125.24(3) 10_566 2_655
Ag2 Ag1 Ag3 122.99(3) 2_655 .
Ag2 Ag1 Ag3 125.24(3) . 3_665
Ag2 Ag1 Ag3 65.52(2) 10_566 .
Ag2 Ag1 Ag3 122.99(3) 10_566 3_665
Ag2 Ag1 Ag3 125.24(3) 9_666 .
Ag2 Ag1 Ag3 122.99(3) . 4_565
Ag2 Ag1 Ag3 65.51(2) 9_666 4_565
Ag3 Ag1 Ag3 89.518(4) . 4_565
Ag3 Ag1 Ag3 89.519(4) 2_655 3_665
Ag3 Ag1 Ag3 169.48(4) . 3_665
Ag3 Ag1 Ag3 89.520(4) . 2_655
Ag3 Ag1 Ag3 169.49(4) 4_565 2_655
Ag3 Ag1 Ag3 89.519(4) 4_565 3_665
S4 Ag1 Ag2 117.49(10) . .
S4 Ag1 Ag2 86.68(9) . 10_566
S4 Ag1 Ag2 118.58(10) . 9_666
S4 Ag1 Ag2 176.19(9) 4_565 .
S4 Ag1 Ag2 176.19(9) 3_665 10_566
S4 Ag1 Ag2 118.58(10) 3_665 .
S4 Ag1 Ag2 117.48(10) 3_665 9_666
S4 Ag1 Ag2 86.68(9) 2_655 .
S4 Ag1 Ag2 117.48(10) 4_565 10_566
S4 Ag1 Ag2 176.19(9) . 2_655
S4 Ag1 Ag2 118.58(10) 2_655 10_566
S4 Ag1 Ag2 118.58(10) 4_565 2_655
S4 Ag1 Ag2 86.68(9) 4_565 9_666
S4 Ag1 Ag2 86.68(9) 3_665 2_655
S4 Ag1 Ag2 176.19(9) 2_655 9_666
S4 Ag1 Ag2 117.48(10) 2_655 2_655
S4 Ag1 Ag3 118.41(10) . 2_655
S4 Ag1 Ag3 53.33(10) 4_565 3_665
S4 Ag1 Ag3 118.41(10) 4_565 .
S4 Ag1 Ag3 53.33(10) 3_665 2_655
S4 Ag1 Ag3 118.41(10) 2_655 3_665
S4 Ag1 Ag3 54.59(10) 2_655 2_655
S4 Ag1 Ag3 53.33(10) 2_655 .
S4 Ag1 Ag3 53.33(10) . 4_565
S4 Ag1 Ag3 54.59(10) 3_665 3_665
S4 Ag1 Ag3 54.59(10) 4_565 4_565
S4 Ag1 Ag3 54.59(10) . .
S4 Ag1 Ag3 118.41(10) 3_665 4_565
S4 Ag1 Ag3 117.26(10) 3_665 .
S4 Ag1 Ag3 117.26(10) 2_655 4_565
S4 Ag1 Ag3 117.26(10) . 3_665
S4 Ag1 Ag3 117.26(10) 4_565 2_655
S4 Ag1 S4 97.07(18) 4_565 2_655
S4 Ag1 S4 64.00(10) . 4_565
S4 Ag1 S4 64.00(10) . 2_655
S4 Ag1 S4 64.00(10) 3_665 2_655
S4 Ag1 S4 64.00(10) 4_565 3_665
S4 Ag1 S4 97.07(18) . 3_665
Ag1 Ag2 Ag1 90.43(3) . 9_666
Ag1 Ag2 Ag3 122.68(3) . 12_656
Ag1 Ag2 Ag3 63.081(18) . 2_655
Ag1 Ag2 Ag3 126.02(3) . 11_556
Ag1 Ag2 Ag3 63.081(18) 9_666 12_656
Ag1 Ag2 Ag3 64.348(19) . .
Ag1 Ag2 Ag3 122.68(3) 9_666 2_655
Ag1 Ag2 Ag3 126.02(3) 9_666 .
Ag1 Ag2 Ag3 64.349(19) 9_666 11_556
Ag2 Ag2 Ag1 60.126(8) 2_655 .
Ag2 Ag2 Ag1 60.126(8) 2_655 9_666
Ag2 Ag2 Ag1 60.124(8) 10_566 .
Ag2 Ag2 Ag1 60.124(8) 10_566 9_666
Ag2 Ag2 Ag2 90.002(1) 2_655 10_566
Ag2 Ag2 Ag3 123.184(18) 10_566 12_656
Ag2 Ag2 Ag3 65.98(3) 10_566 .
Ag2 Ag2 Ag3 62.63(3) 2_655 12_656
Ag2 Ag2 Ag3 62.63(3) 2_655 2_655
Ag2 Ag2 Ag3 65.98(3) 10_566 11_556
Ag2 Ag2 Ag3 123.184(18) 10_566 2_655
Ag2 Ag2 Ag3 124.261(18) 2_655 11_556
Ag2 Ag2 Ag3 124.260(18) 2_655 .
Ag3 Ag2 Ag3 88.78(3) . 2_655
Ag3 Ag2 Ag3 169.95(3) . 12_656
Ag3 Ag2 Ag3 88.78(3) 11_556 12_656
Ag3 Ag2 Ag3 91.99(4) 11_556 .
Ag3 Ag2 Ag3 88.75(4) 12_656 2_655
Ag3 Ag2 Ag3 169.95(3) 11_556 2_655
S1 Ag2 Ag1 117.72(12) . 9_666
S1 Ag2 Ag1 117.72(12) . .
S1 Ag2 Ag2 86.3(2) . 10_566
S1 Ag2 Ag2 176.3(2) . 2_655
S1 Ag2 Ag3 119.60(12) . 2_655
S1 Ag2 Ag3 53.99(9) . .
S1 Ag2 Ag3 53.99(9) . 11_556
S1 Ag2 Ag3 119.60(12) . 12_656
S1 Ag2 S3 97.0(3) . .
S2 Ag2 Ag1 86.45(11) . .
S2 Ag2 Ag1 176.80(11) 11_556 .
S2 Ag2 Ag1 176.80(11) . 9_666
S2 Ag2 Ag1 86.45(11) 11_556 9_666
S2 Ag2 Ag2 118.64(13) . 10_566
S2 Ag2 Ag2 117.44(13) 11_556 2_655
S2 Ag2 Ag2 117.44(13) . 2_655
S2 Ag2 Ag2 118.64(12) 11_556 10_566
S2 Ag2 Ag3 118.16(13) 11_556 2_655
S2 Ag2 Ag3 53.02(13) 11_556 11_556
S2 Ag2 Ag3 55.06(13) 11_556 12_656
S2 Ag2 Ag3 53.02(13) . .
S2 Ag2 Ag3 118.16(13) . 12_656
S2 Ag2 Ag3 118.23(13) 11_556 .
S2 Ag2 Ag3 55.05(13) . 2_655
S2 Ag2 Ag3 118.23(13) . 11_556
S2 Ag2 S2 96.7(2) . 11_556
S3 Ag2 Ag1 117.92(13) . .
S3 Ag2 Ag1 117.92(13) . 9_666
S3 Ag2 Ag2 176.7(2) . 10_566
S3 Ag2 Ag2 86.7(2) . 2_655
S3 Ag2 Ag3 116.06(13) . 11_556
S3 Ag2 Ag3 55.02(11) . 12_656
S3 Ag2 Ag3 55.02(11) . 2_655
S3 Ag2 Ag3 116.06(13) . .
Ag1 Ag3 Ag2 51.405(19) . 10_566
Ag2 Ag3 Ag1 52.201(18) . .
Ag2 Ag3 Ag2 51.40(2) . 10_566
S1 Ag3 Ag1 101.65(12) . .
S1 Ag3 Ag2 74.93(12) . 10_566
S1 Ag3 Ag2 49.92(13) . .
S1 Ag3 S3 54.8(2) . 10_566
S1 Ag3 S4 147.89(14) . .
S2 Ag3 Ag1 75.11(10) 4_565 .
S2 Ag3 Ag1 77.03(11) . .
S2 Ag3 Ag2 99.56(9) 4_565 .
S2 Ag3 Ag2 101.38(9) . 10_566
S2 Ag3 Ag2 48.34(9) 4_565 10_566
S2 Ag3 Ag2 50.25(9) . .
S2 Ag3 S2 148.14(16) . 4_565
S3 Ag3 Ag1 99.98(13) 10_566 .
S3 Ag3 Ag2 75.75(12) 10_566 .
S3 Ag3 Ag2 48.71(13) 10_566 10_566
S4 Ag3 Ag1 49.80(8) 2_655 .
S4 Ag3 Ag1 49.52(8) . .
S4 Ag3 Ag2 75.00(9) . 10_566
S4 Ag3 Ag2 101.31(8) . .
S4 Ag3 Ag2 77.30(9) 2_655 .
S4 Ag3 Ag2 101.01(8) 2_655 10_566
S4 Ag3 S1 115.9(2) 2_655 .
S4 Ag3 S3 110.2(2) . 10_566
S4 Ag3 S3 148.51(14) 2_655 10_566
S4 Ag3 S4 59.92(16) 2_655 .
N1 Ag3 Ag1 154.5(3) . .
N1 Ag3 Ag2 151.6(3) . .
N1 Ag3 Ag2 140.8(2) . 10_566
N1 Ag3 S1 103.5(3) . .
N1 Ag3 S2 99.5(3) . 4_565
N1 Ag3 S2 112.2(3) . .
N1 Ag3 S3 97.5(3) . 10_566
N1 Ag3 S4 106.8(3) . .
N1 Ag3 S4 113.9(3) . 2_655
Ag2 S1 Ag3 76.09(12) . .
Ag2 S1 Ag3 76.09(12) . 11_556
Ag3 S1 Ag3 119.3(3) 11_556 .
S3 S1 Ag2 94.2(3) 10_566 .
S3 S1 Ag3 64.84(17) 10_566 .
S3 S1 Ag3 64.84(17) 10_566 11_556
C6 S1 Ag2 108.6(10) . .
C6 S1 Ag3 119.85(19) . .
C6 S1 Ag3 119.85(19) . 11_556
C6 S1 S3 157.1(10) . 10_566
Ag2 S2 Ag3 76.74(13) . .
Ag2 S2 Ag3 76.61(13) . 2_655
Ag3 S2 Ag3 114.47(17) . 2_655
C7 S2 Ag2 103.9(7) . .
C7 S2 Ag3 120.2(6) . .
C7 S2 Ag3 123.9(6) . 2_655
Ag2 S3 Ag3 76.26(13) . 12_656
Ag2 S3 Ag3 76.26(13) . 2_655
Ag3 S3 Ag3 112.0(3) 2_655 12_656
C8 S3 Ag2 106.8(11) . .
C8 S3 Ag3 123.59(19) . 12_656
C8 S3 Ag3 123.59(19) . 2_655
Ag1 S4 Ag3 76.87(11) . 4_565
Ag1 S4 Ag3 75.89(11) . .
Ag3 S4 Ag3 115.61(15) 4_565 .
C9 S4 Ag1 107.0(4) . .
C9 S4 Ag3 123.3(5) . 4_565
C9 S4 Ag3 120.1(5) . .
C1 N1 Ag3 126.2(9) . .
C1 N1 C5 111.6(10) . .
C5 N1 Ag3 122.2(8) . .
N1 C1 H1 118.4 . .
N1 C1 C2 123.3(12) . .
C2 C1 H1 118.4 . .
C1 C2 H2 114.9 . .
C3 C2 C1 130.2(13) . .
C3 C2 H2 114.9 . .
C2 C3 C3 129.8(16) . 7_456
C2 C3 C4 109.7(10) . .
C4 C3 C3 120.5(15) . 7_456
C3 C4 H4 120.7 . .
C3 C4 C5 118.6(12) . .
C5 C4 H4 120.7 . .
N1 C5 C4 126.0(12) . .
N1 C5 H5 117.0 . .
C4 C5 H5 117.0 . .
B4 C6 S1 130.5(13) . .
B4 C6 S1 130.5(13) 11_556 .
B4 C6 B4 87(2) 11_556 .
B7 C6 S1 106.2(14) 11_556 .
B7 C6 B4 66.4(13) 11_556 11_556
B7 C6 B4 119.9(19) 11_556 .
S2 C7 C7 117.7(7) . 11_556
S2 C7 B5 127.2(15) . .
B3 C7 S2 135.9(18) . .
B3 C7 C7 105.6(13) . 11_556
B3 C7 B4 52.1(12) . .
B3 C7 B5 42.5(12) . .
B4 C7 S2 126.7(15) . .
B4 C7 C7 95.3(12) . 11_556
B4 C7 B5 91.6(14) . .
B5 C7 C7 88.5(12) . 11_556
B5 C8 S3 130.0(18) 11_556 .
B5 C8 S3 130.0(18) . .
B5 C8 B5 74(2) . 11_556
B7 C8 S3 106.6(12) 11_556 .
B7 C8 B5 123(2) 11_556 .
B7 C8 B5 75.0(10) 11_556 11_556
C9 C9 S4 108.1(6) 2_655 .
C9 C9 S4 106.0(7) 4_565 .
C9 C9 C9 90.002(1) 4_565 2_655
C9 C9 B10 59.0(10) 4_565 4_565
C9 C9 B10 123.6(7) 4_565 .
C9 C9 B10 65.6(10) 2_655 .
C9 C9 B10 121.4(8) 2_655 4_565
B10 C9 S4 126.8(10) 4_565 .
B10 C9 S4 129.3(11) . .
B10 C9 B10 90.5(11) . 4_565
B2 B1 H1A 112.3 . .
B3 B1 H1A 127.0 11_556 .
B3 B1 H1A 127.0 . .
B3 B1 B2 69.9(15) 11_556 .
B3 B1 B2 69.9(15) . .
B3 B1 B3 104(2) 11_556 .
B5 B1 H1A 124.3 11_556 .
B5 B1 H1A 124.3 . .
B5 B1 B2 109(2) 11_556 .
B5 B1 B2 109(2) . .
B5 B1 B3 43.5(14) 11_556 11_556
B5 B1 B3 43.5(14) . .
B5 B1 B3 101(2) 11_556 .
B5 B1 B3 101(2) . 11_556
B5 B1 B5 71(3) 11_556 .
B1 B2 H2A 124.2 . .
B4 B2 B1 93.0(18) 11_556 .
B4 B2 B1 93.0(18) . .
B4 B2 H2A 124.2 11_556 .
B4 B2 H2A 124.2 . .
B4 B2 B4 89(3) 11_556 .
C7 B3 B1 108.9(19) . .
C7 B3 H3 131.8 . .
B1 B3 H3 119.1 . .
B4 B3 C7 69.1(19) . .
B4 B3 B1 106(2) . .
B4 B3 H3 99.9 . .
B5 B3 C7 79.4(14) . .
B5 B3 B1 61(2) . .
B5 B3 H3 119.9 . .
B5 B3 B4 140(3) . .
C6 B4 H4A 127.2 . .
C7 B4 H4B 139.9 . .
B2 B4 C6 92.1(19) . .
B2 B4 C7 115(2) . .
B2 B4 H4A 105.4 . .
B2 B4 H4B 105.4 . .
B3 B4 C6 103(2) . .
B3 B4 C7 58.8(15) . .
B3 B4 B2 87(2) . .
B3 B4 H4A 127.0 . .
B3 B4 H4B 127.0 . .
C7 B5 B5 91.5(12) . 11_556
C7 B5 H5B 131.4 . .
C8 B5 B1 99.9(19) . .
C8 B5 B5 53.2(10) . 11_556
C8 B5 H5A 130.3 . .
B1 B5 C7 105.5(19) . .
B1 B5 B5 54.4(13) . 11_556
B1 B5 H5B 119.3 . .
B1 B5 H5A 119.3 . .
B3 B5 C7 58.0(14) . .
B3 B5 C8 103.5(18) . .
B3 B5 B1 76(2) . .
B3 B5 B5 112(2) . 11_556
B3 B5 H5B 114.3 . .
B3 B5 H5A 114.3 . .
B5 B5 H5B 128.9 11_556 .
B5 B5 H5A 128.9 11_556 .
B9 B9 B9 90.000(2) 4_565 2_655
B9 B9 H9 117.2 2_655 .
B9 B9 H9 120.4 4_565 .
B9 B9 B10 120.2(9) 2_655 4_565
B9 B9 B10 66.9(16) 2_655 .
B9 B9 B10 123.1(8) 4_565 .
B9 B9 B10 58.0(14) 4_565 4_565
B10 B9 H9 122.5 4_565 .
B10 B9 H9 116.4 . .
B10 B9 B10 89.0(10) . 4_565
C9 B10 C9 55.4(9) . 2_655
C9 B10 B9 94.0(13) . .
C9 B10 B9 85.9(11) 2_655 2_655
C9 B10 B9 115.0(13) . 2_655
C9 B10 H10 124.3 2_655 .
C9 B10 H10 120.2 . .
B9 B10 C9 115.7(13) . 2_655
B9 B10 B9 55.1(13) . 2_655
B9 B10 H10A 120.0 . .
B9 B10 H10A 124.8 2_655 .
B9 B10 H10 120.0 . .
B9 B10 H10 124.8 2_655 .
B9 B10 B11 115.7(13) . 2_655
B11 B10 B9 85.9(11) 2_655 2_655
B11 B10 H10A 124.3 2_655 .

loop_
_geom_bond_atom_site_label_1
_geom_bond_atom_site_label_2
_geom_bond_distance
_geom_bond_site_symmetry_2
Ag1 Ag2 2.7650(7) .
Ag1 Ag2 2.7651(7) 10_566
Ag1 Ag2 2.7651(7) 2_655
Ag1 Ag2 2.7651(7) 9_666
Ag1 Ag3 3.1544(7) 4_565
Ag1 Ag3 3.1544(7) 3_665
Ag1 Ag3 3.1544(7) 2_655
Ag1 Ag3 3.1544(7) .
Ag1 S4 2.474(4) .
Ag1 S4 2.474(4) 2_655
Ag1 S4 2.474(4) 4_565
Ag1 S4 2.474(4) 3_665
Ag2 Ag1 2.7650(7) 9_666
Ag2 Ag2 2.7547(8) 10_566
Ag2 Ag2 2.7546(8) 2_655
Ag2 Ag3 3.1303(8) 11_556
Ag2 Ag3 3.2196(10) 12_656
Ag2 Ag3 3.1303(8) .
Ag2 Ag3 3.2196(10) 2_655
Ag2 S1 2.467(6) .
Ag2 S2 2.473(4) 11_556
Ag2 S2 2.473(4) .
Ag2 S3 2.490(6) .
Ag3 Ag2 3.2196(10) 10_566
Ag3 S1 2.609(4) .
Ag3 S2 2.713(5) 4_565
Ag3 S2 2.569(5) .
Ag3 S3 2.716(5) 10_566
Ag3 S4 2.598(4) 2_655
Ag3 S4 2.651(4) .
Ag3 N1 2.275(7) .
S1 Ag3 2.609(4) 11_556
S1 S3 2.451(12) 10_566
S1 C6 1.77(3) .
S2 Ag3 2.713(5) 2_655
S2 C7 1.803(15) .
S3 Ag3 2.716(5) 12_656
S3 Ag3 2.716(5) 2_655
S3 C8 1.79(3) .
S4 Ag3 2.598(4) 4_565
S4 C9 1.870(12) .
N1 C1 1.235(8) .
N1 C5 1.273(15) .
C1 H1 0.9300 .
C1 C2 1.335(16) .
C2 H2 0.9300 .
C2 C3 1.206(16) .
C3 C3 1.494(17) 7_456
C3 C4 1.363(16) .
C4 H4 0.9300 .
C4 C5 1.389(17) .
C5 H5 0.9300 .
C6 B4 1.71(3) 11_556
C6 B4 1.71(3) .
C6 B7 1.54(2) 11_556
C7 C7 2.02(4) 11_556
C7 B3 1.63(3) .
C7 B4 1.78(3) .
C7 B5 1.891(10) .
C8 B5 1.60(3) .
C8 B5 1.60(3) 11_556
C8 B7 1.50(3) 11_556
C9 C9 1.527(17) 4_565
C9 C9 1.527(17) 2_655
C9 B10 1.688(19) 4_565
C9 B10 1.589(19) .
B1 H1A 1.1000 .
B1 B2 1.998(10) .
B1 B3 1.83(3) 11_556
B1 B3 1.83(3) .
B1 B5 1.65(4) .
B1 B5 1.65(4) 11_556
B2 H2A 0.9800 .
B2 B4 1.68(3) 11_556
B2 B4 1.68(3) .
B3 H3 1.1000 .
B3 B4 1.51(3) .
B3 B5 1.30(3) .
B4 H4A 1.1000 .
B4 H4B 1.1000 .
B5 B5 1.92(5) 11_556
B5 H5B 1.1000 .
B5 H5A 1.1000 .
B9 B9 1.54(3) 2_655
B9 B9 1.54(3) 4_565
B9 H9 1.1000 .
B9 B10 1.73(3) 4_565
B9 B10 1.59(2) .
B10 C9 1.688(19) 2_655
B10 B9 1.73(3) 2_655
B10 H10A 1.1000 .
B10 H10 1.1000 .
B10 B11 1.688(19) 2_655

loop_
_geom_torsion_atom_site_label_1
_geom_torsion_atom_site_label_2
_geom_torsion_atom_site_label_3
_geom_torsion_atom_site_label_4
_geom_torsion
_geom_torsion_site_symmetry_1
_geom_torsion_site_symmetry_4
Ag1 S4 C9 C9 -45.8(11) . 2_655
Ag1 S4 C9 C9 49.6(11) . 4_565
Ag1 S4 C9 B10 -118.6(12) . .
Ag1 S4 C9 B10 112.5(11) . 4_565
Ag2 S1 C6 B4 116(2) . .
Ag2 S1 C6 B4 -116(2) . 11_556
Ag2 S1 C6 B7 -43.0(12) . 11_556
Ag2 S2 C7 C7 1.7(5) . 11_556
Ag2 S2 C7 B3 170(2) . .
Ag2 S2 C7 B4 -119.7(18) . .
Ag2 S2 C7 B5 112.9(18) . .
Ag2 S3 C8 B5 129(2) . 11_556
Ag2 S3 C8 B5 -129(2) . .
Ag2 S3 C8 B7 44.5(14) . 11_556
Ag3 S1 C6 B4 -160.2(19) 11_556 .
Ag3 S1 C6 B4 31(3) . .
Ag3 S1 C6 B4 160.2(19) . 11_556
Ag3 S1 C6 B4 -31(3) 11_556 11_556
Ag3 S1 C6 B7 41.3(17) 11_556 11_556
Ag3 S1 C6 B7 -127.3(9) . 11_556
Ag3 S2 C7 C7 84.3(6) . 11_556
Ag3 S2 C7 C7 -81.3(6) 2_655 11_556
Ag3 S2 C7 B3 -108(2) . .
Ag3 S2 C7 B3 87(2) 2_655 .
Ag3 S2 C7 B4 -37(2) . .
Ag3 S2 C7 B4 157.3(16) 2_655 .
Ag3 S2 C7 B5 30(2) 2_655 .
Ag3 S2 C7 B5 -164.5(16) . .
Ag3 S3 C8 B5 -44(3) 2_655 .
Ag3 S3 C8 B5 147.0(16) 12_656 .
Ag3 S3 C8 B5 -147.0(16) 2_655 11_556
Ag3 S3 C8 B5 44(3) 12_656 11_556
Ag3 S3 C8 B7 -40(2) 12_656 11_556
Ag3 S3 C8 B7 128.9(10) 2_655 11_556
Ag3 S4 C9 C9 132.8(10) . 4_565
Ag3 S4 C9 C9 -131.0(10) 4_565 2_655
Ag3 S4 C9 C9 37.4(11) . 2_655
Ag3 S4 C9 C9 -35.7(10) 4_565 4_565
Ag3 S4 C9 B10 156.2(11) 4_565 .
Ag3 S4 C9 B10 27.3(13) 4_565 4_565
Ag3 S4 C9 B10 -164.3(10) . 4_565
Ag3 S4 C9 B10 -35.4(14) . .
Ag3 N1 C1 C2 178.2(10) . .
Ag3 N1 C5 C4 -174.8(13) . .
S1 C6 B4 C7 -92(2) . .
S1 C6 B4 B2 149(2) . .
S1 C6 B4 B3 -124(3) . .
S2 C7 B3 B1 -152.9(19) . .
S2 C7 B3 B4 106(2) . .
S2 C7 B3 B5 -99(3) . .
S2 C7 B4 C6 93.8(17) . .
S2 C7 B4 B2 166.2(17) . .
S2 C7 B4 B3 -124(2) . .
S2 C7 B5 C8 -87.7(18) . .
S2 C7 B5 B1 -177.7(14) . .
S2 C7 B5 B3 120(3) . .
S2 C7 B5 B5 -124.4(16) . 11_556
S3 S1 C6 B4 -64(2) 10_566 .
S3 S1 C6 B4 64(2) 10_566 11_556
S3 S1 C6 B7 137.0(12) 10_566 11_556
S3 C8 B5 C7 99.3(17) . .
S3 C8 B5 B1 -158.6(19) . .
S3 C8 B5 B3 124(3) . .
S3 C8 B5 B5 -129(3) . 11_556
S4 C9 B10 C9 93.9(14) . 2_655
S4 C9 B10 B9 -147.5(12) . .
S4 C9 B10 B9 159.4(11) . 2_655
S4 C9 B10 B11 93.9(14) . 2_655
N1 C1 C2 C3 -6(2) . .
C1 N1 C5 C4 6(2) . .
C1 C2 C3 C3 -173.7(10) . 7_456
C1 C2 C3 C4 9(3) . .
C2 C3 C4 C5 -5(3) . .
C3 C3 C4 C5 177.6(12) 7_456 .
C3 C4 C5 N1 -2(3) . .
C5 N1 C1 C2 -2.2(17) . .
C7 C7 B3 B1 16(2) 11_556 .
C7 C7 B3 B4 -84.5(15) 11_556 .
C7 C7 B3 B5 70(2) 11_556 .
C7 C7 B4 C6 -36.9(11) 11_556 .
C7 C7 B4 B2 36(2) 11_556 .
C7 C7 B4 B3 105.6(16) 11_556 .
C7 C7 B5 C8 36.6(13) 11_556 .
C7 C7 B5 B1 -53.3(15) 11_556 .
C7 C7 B5 B3 -115(2) 11_556 .
C7 C7 B5 B5 -0.002(3) 11_556 11_556
C7 B3 B4 C6 29.6(16) . .
C7 B3 B4 B2 121.2(19) . .
C7 B3 B5 C8 -22(2) . .
C7 B3 B5 B1 -118.8(19) . .
C7 B3 B5 B5 -77.3(15) . 11_556
C9 C9 B10 C9 -72.4(8) 4_565 2_655
C9 C9 B10 B9 118.6(12) 2_655 .
C9 C9 B10 B9 -7.0(19) 4_565 2_655
C9 C9 B10 B9 46.2(16) 4_565 .
C9 C9 B10 B9 65.4(13) 2_655 2_655
C9 C9 B10 B11 0.000(3) 2_655 2_655
C9 C9 B10 B11 -72.4(8) 4_565 2_655
B1 B2 B4 C6 88.0(19) . .
B1 B2 B4 C7 39(2) . .
B1 B2 B4 B3 -14.7(18) . .
B1 B3 B4 C6 -75(2) . .
B1 B3 B4 C7 -104.5(19) . .
B1 B3 B4 B2 17(2) . .
B1 B3 B5 C7 118.8(18) . .
B1 B3 B5 C8 97(2) . .
B1 B3 B5 B5 41.5(13) . 11_556
B2 B1 B3 C7 -88(3) . .
B2 B1 B3 B4 -14.9(19) . .
B2 B1 B3 B5 -153(3) . .
B2 B1 B5 C7 -24(2) . .
B2 B1 B5 C8 -75(2) . .
B2 B1 B5 B3 26(2) . .
B2 B1 B5 B5 -104.4(19) . 11_556
B3 C7 B4 C6 -142(2) . .
B3 C7 B4 B2 -70(2) . .
B3 C7 B5 C8 152(3) . .
B3 C7 B5 B1 62(2) . .
B3 C7 B5 B5 115(2) . 11_556
B3 B1 B3 C7 -26(4) 11_556 .
B3 B1 B3 B4 47(3) 11_556 .
B3 B1 B3 B5 -91(3) 11_556 .
B3 B1 B5 C7 48(3) 11_556 .
B3 B1 B5 C7 -50.5(15) . .
B3 B1 B5 C8 -101.6(17) . .
B3 B1 B5 C8 -3(2) 11_556 .
B3 B1 B5 B3 99(3) 11_556 .
B3 B1 B5 B5 -131(2) . 11_556
B3 B1 B5 B5 -32.0(13) 11_556 11_556
B4 C6 B4 C7 124.7(17) 11_556 .
B4 C6 B4 B2 5(3) 11_556 .
B4 C6 B4 B3 92(2) 11_556 .
B4 C7 B3 B1 101(2) . .
B4 C7 B3 B5 154(3) . .
B4 C7 B5 C8 132(2) . .
B4 C7 B5 B1 42(2) . .
B4 C7 B5 B3 -20(2) . .
B4 C7 B5 B5 95.3(12) . 11_556
B4 B2 B4 C6 -5(3) 11_556 .
B4 B2 B4 C7 -54(3) 11_556 .
B4 B2 B4 B3 -107.6(18) 11_556 .
B4 B3 B5 C7 39(4) . .
B4 B3 B5 C8 17(6) . .
B4 B3 B5 B1 -80(5) . .
B4 B3 B5 B5 -39(5) . 11_556
B5 C7 B3 B1 -53.8(19) . .
B5 C7 B3 B4 -154(3) . .
B5 C7 B4 C6 -125.5(18) . .
B5 C7 B4 B2 -53(2) . .
B5 C7 B4 B3 17.0(19) . .
B5 C8 B5 C7 -131.9(19) 11_556 .
B5 C8 B5 B1 -30(2) 11_556 .
B5 C8 B5 B3 -108(2) 11_556 .
B5 B1 B3 C7 65.5(17) . .
B5 B1 B3 C7 19(3) 11_556 .
B5 B1 B3 B4 139(3) . .
B5 B1 B3 B4 92(2) 11_556 .
B5 B1 B3 B5 -47(2) 11_556 .
B5 B1 B5 C7 80.4(19) 11_556 .
B5 B1 B5 C8 29(2) 11_556 .
B5 B1 B5 B3 131(2) 11_556 .
B5 B3 B4 C6 -11(5) . .
B5 B3 B4 C7 -41(4) . .
B5 B3 B4 B2 80(5) . .
B7 C6 B4 C7 64(2) 11_556 .
B7 C6 B4 B2 -55(3) 11_556 .
B7 C6 B4 B3 32(3) 11_556 .
B7 C8 B5 C7 -73(3) 11_556 .
B7 C8 B5 B1 29(3) 11_556 .
B7 C8 B5 B3 -48(3) 11_556 .
B7 C8 B5 B5 59.1(16) 11_556 11_556
B9 B9 B10 C9 9(3) 4_565 2_655
B9 B9 B10 C9 -64.5(17) 2_655 2_655
B9 B9 B10 C9 -117.8(13) 2_655 .
B9 B9 B10 C9 -44(2) 4_565 .
B9 B9 B10 B9 73.8(11) 4_565 2_655
B9 B9 B10 B11 9(3) 4_565 2_655
B9 B9 B10 B11 -64.5(17) 2_655 2_655
B10 C9 B10 C9 -124.6(8) 4_565 2_655
B10 C9 B10 B9 -6.1(11) 4_565 .
B10 C9 B10 B9 -59.2(11) 4_565 2_655
B10 C9 B10 B11 -124.6(8) 4_565 2_655
B10 B9 B10 C9 5.9(11) 4_565 .
B10 B9 B10 C9 59.3(12) 4_565 2_655
B10 B9 B10 B9 123.7(11) 4_565 2_655
B10 B9 B10 B11 59.3(12) 4_565 2_655

loop_
_platon_squeeze_void_nr
_platon_squeeze_void_average_x
_platon_squeeze_void_average_y
_platon_squeeze_void_average_z
_platon_squeeze_void_volume
_platon_squeeze_void_count_electrons
_platon_squeeze_void_content
1 -0.010 0.479 -0.026 6415 2285 ' '

loop_
_exptl_oxdiff_crystal_face_indexfrac_h
_exptl_oxdiff_crystal_face_indexfrac_k
_exptl_oxdiff_crystal_face_indexfrac_l
_exptl_oxdiff_crystal_face_x
_exptl_oxdiff_crystal_face_y
_exptl_oxdiff_crystal_face_z
10.0071 10.9775 -0.9928 -0.0050 0.9615 0.2722
-5.9844 7.0116 9.9909 0.0300 0.2845 -0.9414
-11.0045 -9.9756 2.9909 -0.0108 -0.9198 -0.4467
-7.9929 7.0198 -9.9901 1.0258 -0.0027 0.1898
5.9955 -6.0155 10.9889 -0.9541 -0.0021 -0.3421
0.9851 -14.0027 2.9928 -0.6477 -0.7143 0.0737
-2.9820 15.0068 -0.9950 0.6739 0.7202 -0.2864
-11.0067 -8.9744 -4.0019 0.3420 -0.9394 -0.0395
10.0083 9.9766 4.0020 -0.2665 0.9595 -0.0142
-11.9863 4.0257 6.9913 0.3178 -0.1301 -0.9431
0.0023 7.0021 -11.9860 0.7817 0.2618 0.6163
8.9846 -11.0207 2.9959 -0.8826 -0.2606 0.3329
7.9880 -3.0162 -9.9891 0.0202 0.0106 0.9559
3.9861 -6.0069 -10.9902 0.1329 -0.3109 0.9099
12.9942 2.9718 -5.9898 -0.1708 0.5678 0.8126
